data_7160070
loop_
_publ_author_name
'Jana, Debashis'
'Roy, Sima'
'Naskar, Srijita'
'Halder, Supriyo'
'Kanrar, Gopal'
'Pramanik, Kausikisankar'

_publ_section_title
;
 Potent pincer-zinc catalyzed homogeneous &#x3b1;-alkylation and
 Friedl&#xe4;nder quinoline synthesis reaction of secondary
 alcohols/ketones with primary alcohols.
;
_journal_issue 31
_journal_name_full 'Organic &amp; biomolecular chemistry'
_journal_page_first 6393
_journal_page_last 6408
_journal_paper_doi 10.1039/d4ob00988f
_journal_volume 22
_journal_year 2024
_chemical_formula_moiety 'C16 H12 Cl N'
_chemical_formula_sum 'C16 H12 Cl N'
_chemical_formula_weight 253.72
_space_group_crystal_system orthorhombic
_space_group_IT_number 33
_space_group_name_Hall 'P 2c -2n'
_space_group_name_H-M_alt 'P n a 21'
_atom_sites_solution_hydrogens geom
_atom_sites_solution_primary dual
_audit_creation_date 2023-09-19
_audit_creation_method
;
Olex2 1.5
(compiled 2023.08.24 svn.re1ec1418 for OlexSys, GUI svn.r6817)
;
_audit_update_record
;
2024-04-17 deposited with the CCDC.	2024-07-11 downloaded from the CCDC.
;
_cell_angle_alpha 90
_cell_angle_beta 90
_cell_angle_gamma 90
_cell_formula_units_Z 4
_cell_length_a 7.6371(5)
_cell_length_b 12.4931(8)
_cell_length_c 13.4370(8)
_cell_measurement_reflns_used 9897
_cell_measurement_temperature 273.15
_cell_measurement_theta_max 25.72
_cell_measurement_theta_min 2.23
_cell_volume 1282.04(14)
_computing_cell_refinement 'SAINT V8.38A (Bruker, 2018)'
_computing_data_reduction 'SAINT V8.38A (Bruker, 2018)'
_computing_molecular_graphics 'Olex2 1.5 (Dolomanov et al., 2009)'
_computing_publication_material 'Olex2 1.5 (Dolomanov et al., 2009)'
_computing_structure_refinement 'SHELXL 2018/3 (Sheldrick, 2015)'
_computing_structure_solution 'SHELXT 2018/2 (Sheldrick, 2018)'
_diffrn_ambient_temperature 273.15
_diffrn_measured_fraction_theta_full 0.997
_diffrn_measured_fraction_theta_max 0.997
_diffrn_measurement_device_type 'Brucker D8 Quest SC-XRD'
_diffrn_measurement_method '\f and \w scans'
_diffrn_radiation_type MoK\a
_diffrn_radiation_wavelength 0.71073
_diffrn_reflns_av_R_equivalents 0.0556
_diffrn_reflns_av_unetI/netI 0.0240
_diffrn_reflns_Laue_measured_fraction_full 0.997
_diffrn_reflns_Laue_measured_fraction_max 0.997
_diffrn_reflns_limit_h_max 9
_diffrn_reflns_limit_h_min -9
_diffrn_reflns_limit_k_max 15
_diffrn_reflns_limit_k_min -15
_diffrn_reflns_limit_l_max 16
_diffrn_reflns_limit_l_min -16
_diffrn_reflns_number 28901
_diffrn_reflns_point_group_measured_fraction_full 0.997
_diffrn_reflns_point_group_measured_fraction_max 0.998
_diffrn_reflns_theta_full 25.242
_diffrn_reflns_theta_max 25.719
_diffrn_reflns_theta_min 2.226
_diffrn_source_current 0.99
_diffrn_source_power 0.0495
_diffrn_source_voltage 50.0
_diffrn_standards_number 0
_exptl_absorpt_coefficient_mu 0.277
_exptl_absorpt_correction_T_max 0.5621
_exptl_absorpt_correction_T_min 0.4849
_exptl_absorpt_correction_type multi-scan
_exptl_absorpt_process_details
;
SADABS-2016/2 (Bruker,2016/2) was used for absorption correction.
wR2(int) was 0.1608 before and 0.0692 after correction.
The Ratio of minimum to maximum transmission is 0.8627.
The \l/2 correction factor is Not present.
;
_exptl_crystal_colour 'clear light white'
_exptl_crystal_colour_lustre clear
_exptl_crystal_colour_modifier light
_exptl_crystal_colour_primary white
_exptl_crystal_density_diffrn 1.314
_exptl_crystal_description block
_exptl_crystal_F_000 528
_exptl_crystal_size_max 0.38
_exptl_crystal_size_mid 0.24
_exptl_crystal_size_min 0.16
_refine_diff_density_max 0.141
_refine_diff_density_min -0.166
_refine_diff_density_rms 0.027
_refine_ls_abs_structure_details
;
 Refined as an inversion twin.
;
_refine_ls_abs_structure_Flack 0.33(14)
_refine_ls_extinction_method nonef
_refine_ls_goodness_of_fit_ref 1.210
_refine_ls_hydrogen_treatment constr
_refine_ls_matrix_type full
_refine_ls_number_parameters 165
_refine_ls_number_reflns 2433
_refine_ls_number_restraints 1
_refine_ls_restrained_S_all 1.210
_refine_ls_R_factor_all 0.0578
_refine_ls_R_factor_gt 0.0496
_refine_ls_shift/su_max 0.000
_refine_ls_shift/su_mean 0.000
_refine_ls_structure_factor_coef Fsqd
_refine_ls_weighting_details 'w=1/[\s^2^(Fo^2^)+(0.0286P)^2^+0.3257P] where P=(Fo^2^+2Fc^2^)/3'
_refine_ls_weighting_scheme calc
_refine_ls_wR_factor_gt 0.0976
_refine_ls_wR_factor_ref 0.1013
_reflns_Friedel_coverage 0.914
_reflns_Friedel_fraction_full 0.998
_reflns_Friedel_fraction_max 0.998
_reflns_number_gt 2164
_reflns_number_total 2433
_reflns_threshold_expression 'I > 2\s(I)'
_cod_data_source_file d4ob00988f2.cif
_cod_data_source_block 10aj
_cod_depositor_comments 'Adding full bibliography for 7160068--7160071.cif.'
_cod_database_code 7160070
_shelx_shelxl_version_number 2018/3
_shelx_space_group_comment
;
The symmetry employed for this shelxl refinement is uniquely defined
by the following loop, which should always be used as a source of
symmetry information in preference to the above space-group names.
They are only intended as comments.
;
_olex2_refinement_description
;
1. Twinned data refinement
 Scales: 0.67(14)
 0.33(14)
2. Fixed Uiso
 At 1.2 times of:
  All C(H) groups
 At 1.5 times of:
  All C(H,H,H) groups
3.a Aromatic/amide H refined with riding coordinates:
 C2(H2), C3(H3), C5(H5), C7(H7), C8(H8), C11(H11), C12(H12), C13(H13), C14(H14)
3.b Idealised Me refined as rotating group:
 C16(H16A,H16B,H16C)
;
_olex2_submission_special_instructions 'No special instructions were received'

loop_
_space_group_symop_operation_xyz
'x, y, z'
'-x, -y, z+1/2'
'x+1/2, -y+1/2, z'
'-x+1/2, y+1/2, z+1/2'

loop_
_atom_site_label
_atom_site_type_symbol
_atom_site_fract_x
_atom_site_fract_y
_atom_site_fract_z
_atom_site_U_iso_or_equiv
_atom_site_adp_type
_atom_site_occupancy
_atom_site_site_symmetry_order
_atom_site_calc_flag
_atom_site_refinement_flags_posn
_atom_site_refinement_flags_adp
_atom_site_refinement_flags_occupancy
_atom_site_disorder_assembly
_atom_site_disorder_group
Cl1 Cl 0.9724(2) 0.66319(14) 0.89350(12) 0.1131(6) Uani 1 1 d . . . . .
N1 N 0.7964(4) 0.5920(2) 0.4724(3) 0.0585(8) Uani 1 1 d . . . . .
C1 C 0.7388(4) 0.6718(3) 0.4174(3) 0.0517(9) Uani 1 1 d . . . . .
C2 C 0.7157(5) 0.7764(3) 0.4560(3) 0.0574(10) Uani 1 1 d . . . . .
H2 H 0.676346 0.831141 0.414750 0.069 Uiso 1 1 calc R U . . .
C3 C 0.7509(5) 0.7966(3) 0.5525(3) 0.0587(10) Uani 1 1 d . . . . .
H3 H 0.734667 0.865007 0.578209 0.070 Uiso 1 1 calc R U . . .
C4 C 0.8123(5) 0.7137(3) 0.6140(3) 0.0539(9) Uani 1 1 d . . . . .
C5 C 0.8542(5) 0.7278(4) 0.7154(3) 0.0661(11) Uani 1 1 d . . . . .
H5 H 0.838126 0.793985 0.745681 0.079 Uiso 1 1 calc R U . . .
C6 C 0.9177(6) 0.6448(4) 0.7681(3) 0.0723(12) Uani 1 1 d . . . . .
C7 C 0.9420(6) 0.5434(4) 0.7266(4) 0.0769(13) Uani 1 1 d . . . . .
H7 H 0.986335 0.487723 0.765010 0.092 Uiso 1 1 calc R U . . .
C8 C 0.8999(5) 0.5270(3) 0.6294(3) 0.0694(11) Uani 1 1 d . . . . .
H8 H 0.914540 0.459409 0.601570 0.083 Uiso 1 1 calc R U . . .
C9 C 0.8342(5) 0.6116(3) 0.5699(3) 0.0545(9) Uani 1 1 d . . . . .
C10 C 0.7005(5) 0.6500(3) 0.3107(3) 0.0556(10) Uani 1 1 d . . . . .
C11 C 0.7664(5) 0.7197(3) 0.2391(3) 0.0680(11) Uani 1 1 d . . . . .
H11 H 0.831434 0.778797 0.259183 0.082 Uiso 1 1 calc R U . . .
C12 C 0.7374(7) 0.7030(4) 0.1397(3) 0.0824(14) Uani 1 1 d . . . . .
H12 H 0.785228 0.749495 0.092925 0.099 Uiso 1 1 calc R U . . .
C13 C 0.6382(7) 0.6180(4) 0.1092(4) 0.0814(13) Uani 1 1 d . . . . .
H13 H 0.616924 0.606860 0.041883 0.098 Uiso 1 1 calc R U . . .
C14 C 0.5701(6) 0.5492(4) 0.1793(4) 0.0756(13) Uani 1 1 d . . . . .
H14 H 0.501924 0.491850 0.158008 0.091 Uiso 1 1 calc R U . . .
C15 C 0.5997(5) 0.5623(3) 0.2807(3) 0.0610(10) Uani 1 1 d . . . . .
C16 C 0.5171(7) 0.4871(4) 0.3545(4) 0.0807(14) Uani 1 1 d . . . . .
H16A H 0.606147 0.443396 0.384284 0.121 Uiso 1 1 calc R U . . .
H16B H 0.433725 0.442291 0.320985 0.121 Uiso 1 1 calc R U . . .
H16C H 0.458678 0.527719 0.405256 0.121 Uiso 1 1 calc R U . . .

loop_
_atom_site_aniso_label
_atom_site_aniso_U_11
_atom_site_aniso_U_22
_atom_site_aniso_U_33
_atom_site_aniso_U_23
_atom_site_aniso_U_13
_atom_site_aniso_U_12
Cl1 0.1241(12) 0.1501(13) 0.0650(6) 0.0168(9) -0.0130(8) 0.0163(10)
N1 0.0521(17) 0.0494(17) 0.074(2) -0.0039(16) 0.0000(17) -0.0004(15)
C1 0.0387(18) 0.0481(19) 0.068(3) -0.0047(19) 0.0011(17) -0.0031(15)
C2 0.052(2) 0.052(2) 0.067(3) 0.0005(19) -0.0045(19) 0.0038(17)
C3 0.056(2) 0.050(2) 0.071(3) -0.0114(19) 0.0000(19) 0.0064(17)
C4 0.0404(17) 0.057(2) 0.064(2) -0.0025(19) 0.0045(17) 0.0016(16)
C5 0.058(2) 0.076(3) 0.065(2) -0.005(2) 0.000(2) 0.005(2)
C6 0.057(2) 0.099(4) 0.060(2) 0.014(2) 0.002(2) 0.003(2)
C7 0.062(3) 0.080(3) 0.088(3) 0.027(3) 0.004(2) 0.010(2)
C8 0.063(3) 0.053(2) 0.092(3) 0.007(2) 0.000(2) 0.0027(19)
C9 0.0421(18) 0.053(2) 0.069(3) 0.0026(19) 0.0038(18) 0.0007(16)
C10 0.0439(19) 0.054(2) 0.069(3) -0.010(2) -0.0005(17) 0.0012(17)
C11 0.060(2) 0.068(3) 0.077(3) -0.007(2) 0.001(2) -0.008(2)
C12 0.082(3) 0.096(4) 0.069(3) 0.000(3) 0.003(2) 0.000(3)
C13 0.081(3) 0.095(3) 0.068(3) -0.022(3) -0.007(3) 0.006(3)
C14 0.061(3) 0.073(3) 0.093(3) -0.030(3) -0.010(2) -0.002(2)
C15 0.0450(19) 0.059(2) 0.080(3) -0.018(2) 0.000(2) 0.0019(18)
C16 0.073(3) 0.066(3) 0.102(4) -0.019(2) 0.001(2) -0.018(2)

loop_
_atom_type_symbol
_atom_type_description
_atom_type_scat_dispersion_real
_atom_type_scat_dispersion_imag
_atom_type_scat_source
C C 0.0033 0.0016 'International Tables Vol C Tables 4.2.6.8 and 6.1.1.4'
H H 0.0000 0.0000 'International Tables Vol C Tables 4.2.6.8 and 6.1.1.4'
N N 0.0061 0.0033 'International Tables Vol C Tables 4.2.6.8 and 6.1.1.4'
Cl Cl 0.1484 0.1585 'International Tables Vol C Tables 4.2.6.8 and 6.1.1.4'

loop_
_geom_angle_atom_site_label_1
_geom_angle_atom_site_label_2
_geom_angle_atom_site_label_3
_geom_angle
_geom_angle_site_symmetry_1
_geom_angle_site_symmetry_3
_geom_angle_publ_flag
C1 N1 C9 118.3(3) . . ?
N1 C1 C2 122.3(3) . . ?
N1 C1 C10 117.8(3) . . ?
C2 C1 C10 119.8(3) . . ?
C1 C2 H2 120.0 . . ?
C3 C2 C1 120.0(4) . . ?
C3 C2 H2 120.0 . . ?
C2 C3 H3 120.2 . . ?
C2 C3 C4 119.6(3) . . ?
C4 C3 H3 120.2 . . ?
C3 C4 C5 123.5(4) . . ?
C3 C4 C9 117.2(3) . . ?
C5 C4 C9 119.3(4) . . ?
C4 C5 H5 120.2 . . ?
C6 C5 C4 119.6(4) . . ?
C6 C5 H5 120.2 . . ?
C5 C6 Cl1 119.4(4) . . ?
C5 C6 C7 122.5(4) . . ?
C7 C6 Cl1 118.1(4) . . ?
C6 C7 H7 120.4 . . ?
C8 C7 C6 119.2(4) . . ?
C8 C7 H7 120.4 . . ?
C7 C8 H8 119.6 . . ?
C7 C8 C9 120.8(4) . . ?
C9 C8 H8 119.6 . . ?
N1 C9 C4 122.6(3) . . ?
N1 C9 C8 118.8(3) . . ?
C4 C9 C8 118.6(4) . . ?
C11 C10 C1 118.7(3) . . ?
C11 C10 C15 119.3(4) . . ?
C15 C10 C1 122.0(3) . . ?
C10 C11 H11 119.3 . . ?
C12 C11 C10 121.4(4) . . ?
C12 C11 H11 119.3 . . ?
C11 C12 H12 120.0 . . ?
C13 C12 C11 120.0(5) . . ?
C13 C12 H12 120.0 . . ?
C12 C13 H13 120.3 . . ?
C12 C13 C14 119.4(5) . . ?
C14 C13 H13 120.3 . . ?
C13 C14 H14 118.9 . . ?
C13 C14 C15 122.3(4) . . ?
C15 C14 H14 118.9 . . ?
C10 C15 C16 122.0(4) . . ?
C14 C15 C10 117.7(4) . . ?
C14 C15 C16 120.2(4) . . ?
C15 C16 H16A 109.5 . . ?
C15 C16 H16B 109.5 . . ?
C15 C16 H16C 109.5 . . ?
H16A C16 H16B 109.5 . . ?
H16A C16 H16C 109.5 . . ?
H16B C16 H16C 109.5 . . ?

loop_
_geom_bond_atom_site_label_1
_geom_bond_atom_site_label_2
_geom_bond_distance
_geom_bond_site_symmetry_2
_geom_bond_publ_flag
Cl1 C6 1.751(5) . ?
N1 C1 1.317(5) . ?
N1 C9 1.365(5) . ?
C1 C2 1.417(5) . ?
C1 C10 1.488(6) . ?
C2 H2 0.9300 . ?
C2 C3 1.348(5) . ?
C3 H3 0.9300 . ?
C3 C4 1.406(5) . ?
C4 C5 1.411(6) . ?
C4 C9 1.416(5) . ?
C5 H5 0.9300 . ?
C5 C6 1.346(6) . ?
C6 C7 1.396(7) . ?
C7 H7 0.9300 . ?
C7 C8 1.361(6) . ?
C8 H8 0.9300 . ?
C8 C9 1.417(5) . ?
C10 C11 1.392(5) . ?
C10 C15 1.398(5) . ?
C11 H11 0.9300 . ?
C11 C12 1.370(6) . ?
C12 H12 0.9300 . ?
C12 C13 1.367(7) . ?
C13 H13 0.9300 . ?
C13 C14 1.377(7) . ?
C14 H14 0.9300 . ?
C14 C15 1.391(6) . ?
C15 C16 1.505(6) . ?
C16 H16A 0.9600 . ?
C16 H16B 0.9600 . ?
C16 H16C 0.9600 . ?

loop_
_geom_torsion_atom_site_label_1
_geom_torsion_atom_site_label_2
_geom_torsion_atom_site_label_3
_geom_torsion_atom_site_label_4
_geom_torsion
_geom_torsion_site_symmetry_1
_geom_torsion_site_symmetry_2
_geom_torsion_site_symmetry_3
_geom_torsion_site_symmetry_4
_geom_torsion_publ_flag
Cl1 C6 C7 C8 179.8(3) . . . . ?
N1 C1 C2 C3 -0.9(5) . . . . ?
N1 C1 C10 C11 -131.8(4) . . . . ?
N1 C1 C10 C15 48.7(5) . . . . ?
C1 N1 C9 C4 0.6(5) . . . . ?
C1 N1 C9 C8 -178.6(3) . . . . ?
C1 C2 C3 C4 0.7(6) . . . . ?
C1 C10 C11 C12 179.2(4) . . . . ?
C1 C10 C15 C14 179.5(3) . . . . ?
C1 C10 C15 C16 2.6(6) . . . . ?
C2 C1 C10 C11 47.1(5) . . . . ?
C2 C1 C10 C15 -132.4(4) . . . . ?
C2 C3 C4 C5 179.3(4) . . . . ?
C2 C3 C4 C9 0.1(5) . . . . ?
C3 C4 C5 C6 -177.8(4) . . . . ?
C3 C4 C9 N1 -0.7(5) . . . . ?
C3 C4 C9 C8 178.5(3) . . . . ?
C4 C5 C6 Cl1 179.1(3) . . . . ?
C4 C5 C6 C7 -0.9(6) . . . . ?
C5 C4 C9 N1 180.0(3) . . . . ?
C5 C4 C9 C8 -0.8(5) . . . . ?
C5 C6 C7 C8 -0.1(7) . . . . ?
C6 C7 C8 C9 0.8(6) . . . . ?
C7 C8 C9 N1 179.0(4) . . . . ?
C7 C8 C9 C4 -0.3(5) . . . . ?
C9 N1 C1 C2 0.3(5) . . . . ?
C9 N1 C1 C10 179.1(3) . . . . ?
C9 C4 C5 C6 1.4(5) . . . . ?
C10 C1 C2 C3 -179.7(3) . . . . ?
C10 C11 C12 C13 1.7(7) . . . . ?
C11 C10 C15 C14 0.0(5) . . . . ?
C11 C10 C15 C16 -176.9(4) . . . . ?
C11 C12 C13 C14 -0.8(8) . . . . ?
C12 C13 C14 C15 -0.5(7) . . . . ?
C13 C14 C15 C10 0.9(6) . . . . ?
C13 C14 C15 C16 177.8(4) . . . . ?
C15 C10 C11 C12 -1.3(6) . . . . ?

loop_
_twin_individual_id
_twin_individual_mass_fraction_refined
1 0.67(14)
2 0.33(14)
